data_4071545
loop_
_publ_author_name
'Naka, Akinobu'
'Ueda, Shinsuke'
'Ohshita, Joji'
'Kunai, Atsutaka'
'Miura, Toshiko'
'Kobayashi, Hisayoshi'
'Ishikawa, Mitsuo'

_publ_section_title
;
 Silicon&#x2212;Carbon Unsaturated Compounds. 75. Thermal Isomerization of
 2-Alkyl- and
 2-Aryl-2-trimethylsiloxy-1,1-bis(trimethylsilyl)-1-silacyclohex-4-enes
;
_journal_issue 13
_journal_name_full Organometallics
_journal_page_first 2922
_journal_paper_doi 10.1021/om800219n
_journal_volume 27
_journal_year 2008
_chemical_formula_moiety 'C30 H50 O Si4 '
_chemical_formula_sum 'C30 H50 O Si4'
_chemical_formula_weight 539.07
_space_group_IT_number 14
_symmetry_cell_setting monoclinic
_symmetry_Int_Tables_number 14
_symmetry_space_group_name_Hall '-P 2yn'
_symmetry_space_group_name_H-M 'P 1 21/n 1'
_cell_angle_alpha 90
_cell_angle_beta 35.9850(7)
_cell_angle_gamma 90
_cell_formula_units_Z 4
_cell_length_a 18.4637(5)
_cell_length_b 16.9235(5)
_cell_length_c 18.3509(5)
_cell_measurement_reflns_used 20620
_cell_measurement_temperature 296.1
_cell_measurement_theta_max 27.4
_cell_measurement_theta_min 1.2
_cell_volume 3369.21(17)
_computing_cell_refinement PROCESS-AUTO
_computing_data_collection PROCESS-AUTO
_computing_data_reduction CrystalStructure
_computing_publication_material 'CrystalStructure 3.6.0'
_computing_structure_refinement CRYSTALS
_computing_structure_solution SHELXS97
_diffrn_detector_area_resol_mean 10.00
_diffrn_measured_fraction_theta_full 0.9969
_diffrn_measured_fraction_theta_max 0.9969
_diffrn_measurement_device_type 'Rigaku RAXIS-RAPID'
_diffrn_measurement_method \w
_diffrn_radiation_type 'Mo K\a'
_diffrn_radiation_wavelength 0.7107
_diffrn_reflns_av_R_equivalents 0.048
_diffrn_reflns_limit_h_max 23
_diffrn_reflns_limit_h_min -23
_diffrn_reflns_limit_k_max 21
_diffrn_reflns_limit_k_min -21
_diffrn_reflns_limit_l_max 21
_diffrn_reflns_limit_l_min -23
_diffrn_reflns_number 31455
_diffrn_reflns_theta_full 27.43
_diffrn_reflns_theta_max 27.43
_exptl_absorpt_coefficient_mu 0.196
_exptl_absorpt_correction_type none
_exptl_crystal_colour colorless
_exptl_crystal_density_diffrn 1.063
_exptl_crystal_density_method 'not measured'
_exptl_crystal_description platelet
_exptl_crystal_F_000 1176.00
_exptl_crystal_size_max 0.40
_exptl_crystal_size_mid 0.10
_exptl_crystal_size_min 0.10
_refine_diff_density_max 2.33
_refine_diff_density_min -2.03
_refine_ls_extinction_method none
_refine_ls_goodness_of_fit_ref 6.475
_refine_ls_hydrogen_treatment refall
_refine_ls_number_parameters 351
_refine_ls_number_reflns 19071
_refine_ls_R_factor_gt 0.0810
_refine_ls_shift/su_max 6.4940
_refine_ls_structure_factor_coef F
_refine_ls_weighting_details 'w = 1.0'
_refine_ls_weighting_scheme unit
_refine_ls_wR_factor_ref 0.0880
_reflns_number_gt 19071
_reflns_number_total 30882
_reflns_threshold_expression F^2^>2.0\s(F^2^)
_cod_data_source_file om800219n-file001.cif
_cod_data_source_block '_Naka050909_______________'
_cod_original_cell_volume 3369.2(2)
_cod_original_formula_sum 'C30 H50 O Si4 '
_cod_database_code 4071545

loop_
_symmetry_equiv_pos_site_id
_symmetry_equiv_pos_as_xyz
1 +X,+Y,+Z
2 1/2-X,1/2+Y,1/2-Z
3 -X,-Y,-Z
4 1/2+X,1/2-Y,1/2+Z

loop_
_atom_site_label
_atom_site_type_symbol
_atom_site_fract_x
_atom_site_fract_y
_atom_site_fract_z
_atom_site_U_iso_or_equiv
_atom_site_adp_type
_atom_site_occupancy
_atom_site_symmetry_multiplicity
_atom_site_calc_flag
_atom_site_refinement_flags
Si(1) Si 0.09780(8) 0.03060(4) 0.70098(7) 0.0498(2) Uani 1.00 1 d .
Si(2) Si -0.0944(1) 0.07498(6) 0.90250(9) 0.0777(3) Uani 1.00 1 d .
Si(3) Si 0.01744(8) -0.10494(5) 0.65790(8) 0.0568(2) Uani 1.00 1 d .
Si(4) Si 0.2931(1) 0.11248(7) 0.6420(1) 0.0983(5) Uani 1.00 1 d .
O(1) O 0.1919(2) 0.0523(1) 0.6921(2) 0.0688(8) Uani 1.00 1 d .
C(1) C 0.1308(3) -0.0740(1) 0.6415(3) 0.0468(8) Uani 1.00 1 d .
C(2) C 0.2601(3) -0.0664(1) 0.4999(3) 0.0488(8) Uani 1.00 1 d .
C(3) C 0.2787(2) -0.0098(1) 0.4211(2) 0.0420(7) Uani 1.00 1 d .
C(4) C 0.2349(3) 0.0642(1) 0.4557(2) 0.0452(7) Uani 1.00 1 d .
C(5) C 0.1453(3) 0.0959(1) 0.5843(3) 0.0548(9) Uani 1.00 1 d .
C(6) C 0.1407(3) -0.1378(2) 0.6976(3) 0.062(1) Uani 1.00 1 d .
C(7) C 0.2581(4) -0.1273(2) 0.6488(4) 0.092(2) Uani 1.00 1 d .
C(8) C 0.0295(4) -0.1320(2) 0.8391(3) 0.087(1) Uani 1.00 1 d .
C(9) C 0.1485(4) -0.2229(2) 0.6611(4) 0.084(1) Uani 1.00 1 d .
C(10) C 0.3574(3) -0.0413(1) 0.2970(2) 0.0466(7) Uani 1.00 1 d .
C(11) C 0.4653(3) -0.0816(2) 0.2249(3) 0.0629(9) Uani 1.00 1 d .
C(12) C 0.5367(3) -0.1118(2) 0.1114(3) 0.083(1) Uani 1.00 1 d .
C(13) C 0.5028(4) -0.1036(2) 0.0686(3) 0.092(1) Uani 1.00 1 d .
C(14) C 0.3961(4) -0.0655(2) 0.1382(3) 0.077(1) Uani 1.00 1 d .
C(15) C 0.3234(3) -0.0348(2) 0.2521(3) 0.0592(9) Uani 1.00 1 d .
C(16) C 0.2762(3) 0.1238(1) 0.3667(3) 0.0473(8) Uani 1.00 1 d .
C(17) C 0.3993(3) 0.1397(2) 0.2571(3) 0.0595(9) Uani 1.00 1 d .
C(18) C 0.4388(4) 0.1968(2) 0.1775(3) 0.077(1) Uani 1.00 1 d .
C(19) C 0.3531(4) 0.2387(2) 0.2079(4) 0.082(1) Uani 1.00 1 d .
C(20) C 0.2315(4) 0.2251(2) 0.3150(4) 0.072(1) Uani 1.00 1 d .
C(21) C 0.1921(3) 0.1676(1) 0.3957(3) 0.060(1) Uani 1.00 1 d .
C(22) C -0.0823(5) 0.0831(3) 0.9951(4) 0.134(2) Uani 1.00 1 d .
C(23) C -0.2339(4) 0.0182(4) 0.9984(5) 0.225(3) Uani 1.00 1 d .
C(24) C -0.1164(5) 0.1764(3) 0.8874(4) 0.157(2) Uani 1.00 1 d .
C(25) C -0.0469(4) -0.0206(2) 0.6576(4) 0.093(2) Uani 1.00 1 d .
C(26) C 0.0950(3) -0.1685(2) 0.5251(3) 0.071(1) Uani 1.00 1 d .
C(27) C -0.1232(3) -0.1610(2) 0.8030(3) 0.097(1) Uani 1.00 1 d .
C(28) C 0.3287(5) 0.0811(3) 0.7065(5) 0.151(2) Uiso 1.00 1 d .
C(29) C 0.2337(5) 0.2147(3) 0.6919(5) 0.126(2) Uiso 1.00 1 d .
C(30) C 0.4321(5) 0.1096(3) 0.4715(5) 0.151(2) Uiso 1.00 1 d .
H(1) H 0.3158 -0.0503 0.4916 0.059 Uiso 1.00 1 c R
H(2) H 0.2821 -0.1176 0.4653 0.059 Uiso 1.00 1 c R
H(3) H 0.0724 0.1103 0.6182 0.069 Uiso 1.00 1 c R
H(4) H 0.1817 0.1419 0.5752 0.069 Uiso 1.00 1 c R
H(5) H 0.2816 -0.0732 0.6297 0.138 Uiso 1.00 1 c R
H(6) H 0.3226 -0.1582 0.5760 0.138 Uiso 1.00 1 c R
H(7) H 0.2417 -0.1440 0.7107 0.138 Uiso 1.00 1 c R
H(8) H 0.0468 -0.0954 0.8629 0.111 Uiso 1.00 1 c R
H(9) H 0.0128 -0.1824 0.8731 0.111 Uiso 1.00 1 c R
H(10) H -0.0397 -0.1142 0.8683 0.110 Uiso 1.00 1 c R
H(11) H 0.1876 -0.2213 0.5830 0.109 Uiso 1.00 1 c R
H(12) H 0.1943 -0.2551 0.6566 0.109 Uiso 1.00 1 c R
H(13) H 0.0676 -0.2437 0.7218 0.109 Uiso 1.00 1 c R
H(14) H 0.4902 -0.0884 0.2539 0.064 Uiso 1.00 1 c R
H(15) H 0.6108 -0.1389 0.0626 0.070 Uiso 1.00 1 c R
H(16) H 0.5537 -0.1243 -0.0104 0.081 Uiso 1.00 1 c R
H(17) H 0.3721 -0.0603 0.1082 0.091 Uiso 1.00 1 c R
H(18) H 0.2484 -0.0090 0.3011 0.069 Uiso 1.00 1 c R
H(19) H 0.4583 0.1104 0.2362 0.070 Uiso 1.00 1 c R
H(20) H 0.5242 0.2072 0.1021 0.087 Uiso 1.00 1 c R
H(21) H 0.3800 0.2778 0.1525 0.109 Uiso 1.00 1 c R
H(22) H 0.1732 0.2549 0.3353 0.099 Uiso 1.00 1 c R
H(23) H 0.1064 0.1582 0.4715 0.072 Uiso 1.00 1 c R
H(24) H -0.1058 0.0340 1.0352 0.186 Uiso 1.00 1 c R
H(25) H -0.1358 0.1237 1.0554 0.186 Uiso 1.00 1 c R
H(26) H 0.0005 0.0948 0.9409 0.186 Uiso 1.00 1 c R
H(27) H -0.2111 -0.0359 0.9781 0.189 Uiso 1.00 1 c R
H(28) H -0.2914 0.0265 1.0835 0.189 Uiso 1.00 1 c R
H(29) H -0.2720 0.0328 0.9847 0.189 Uiso 1.00 1 c R
H(30) H -0.2019 0.1867 0.9512 0.176 Uiso 1.00 1 c R
H(31) H -0.0768 0.1821 0.8093 0.176 Uiso 1.00 1 c R
H(32) H -0.0831 0.2135 0.8938 0.176 Uiso 1.00 1 c R
H(33) H -0.0646 -0.0375 0.6238 0.126 Uiso 1.00 1 c R
H(34) H -0.1205 -0.0026 0.7401 0.127 Uiso 1.00 1 c R
H(35) H 0.0116 0.0211 0.6087 0.127 Uiso 1.00 1 c R
H(36) H 0.1591 -0.1979 0.4955 0.087 Uiso 1.00 1 c R
H(37) H 0.1288 -0.1363 0.4602 0.087 Uiso 1.00 1 c R
H(38) H 0.0367 -0.2039 0.5520 0.087 Uiso 1.00 1 c R
H(39) H -0.1896 -0.1500 0.8249 0.103 Uiso 1.00 1 c R
H(40) H -0.1063 -0.2161 0.7889 0.103 Uiso 1.00 1 c R
H(41) H -0.1447 -0.1451 0.8686 0.103 Uiso 1.00 1 c R
H(42) H 0.2746 0.1072 0.7834 0.181 Uiso 1.00 1 c R
H(43) H 0.4115 0.0950 0.6501 0.181 Uiso 1.00 1 c R
H(44) H 0.3187 0.0255 0.7192 0.181 Uiso 1.00 1 c R
H(45) H 0.2520 0.2402 0.6321 0.152 Uiso 1.00 1 c R
H(46) H 0.2716 0.2429 0.6998 0.152 Uiso 1.00 1 c R
H(47) H 0.1469 0.2129 0.7692 0.151 Uiso 1.00 1 c R
H(48) H 0.4718 0.1596 0.4404 0.182 Uiso 1.00 1 c R
H(49) H 0.4874 0.0704 0.4439 0.181 Uiso 1.00 1 c R
H(50) H 0.4097 0.0978 0.4409 0.181 Uiso 1.00 1 c R

loop_
_atom_site_aniso_label
_atom_site_aniso_U_11
_atom_site_aniso_U_22
_atom_site_aniso_U_33
_atom_site_aniso_U_12
_atom_site_aniso_U_13
_atom_site_aniso_U_23
Si(1) 0.0684(5) 0.0423(4) 0.0496(4) -0.0048(4) -0.0500(5) 0.0030(4)
Si(2) 0.0896(8) 0.0726(6) 0.0554(6) 0.0066(5) -0.0554(6) -0.0103(5)
Si(3) 0.0562(5) 0.0600(5) 0.0521(5) -0.0042(4) -0.0434(5) -0.0042(4)
Si(4) 0.136(1) 0.0848(7) 0.134(1) -0.0402(7) -0.122(1) 0.0262(7)
O(1) 0.101(2) 0.055(1) 0.086(2) -0.016(1) -0.083(2) 0.011(1)
C(1) 0.059(2) 0.040(1) 0.049(2) -0.003(1) -0.045(2) 0.004(1)
C(2) 0.053(2) 0.041(1) 0.053(2) 0.003(1) -0.043(2) 0.002(1)
C(3) 0.042(1) 0.041(1) 0.043(1) 0.001(1) -0.034(1) 0.001(1)
C(4) 0.052(2) 0.042(1) 0.045(1) 0.001(1) -0.040(1) 0.001(1)
C(5) 0.078(2) 0.042(1) 0.053(2) 0.006(1) -0.055(2) -0.002(1)
C(6) 0.093(2) 0.044(1) 0.073(2) -0.008(2) -0.072(2) 0.014(1)
C(7) 0.135(3) 0.073(2) 0.136(4) -0.007(2) -0.124(3) 0.023(2)
C(8) 0.130(3) 0.067(2) 0.079(2) -0.011(2) -0.088(3) 0.018(2)
C(9) 0.126(3) 0.048(2) 0.097(3) -0.003(2) -0.095(3) 0.013(2)
C(10) 0.047(2) 0.033(1) 0.043(1) -0.001(1) -0.033(1) 0.002(1)
C(11) 0.052(2) 0.052(2) 0.055(2) 0.001(1) -0.037(2) 0.002(1)
C(12) 0.058(2) 0.060(2) 0.055(2) 0.012(2) -0.030(2) -0.011(2)
C(13) 0.097(3) 0.057(2) 0.048(2) -0.003(2) -0.043(2) -0.011(2)
C(14) 0.104(3) 0.062(2) 0.063(2) -0.007(2) -0.067(2) 0.000(2)
C(15) 0.067(2) 0.051(2) 0.054(2) 0.004(1) -0.048(2) -0.004(1)
C(16) 0.066(2) 0.036(1) 0.048(2) 0.004(1) -0.048(2) -0.003(1)
C(17) 0.070(2) 0.049(2) 0.057(2) -0.003(1) -0.051(2) 0.004(1)
C(18) 0.093(3) 0.062(2) 0.063(2) -0.018(2) -0.061(2) 0.016(2)
C(19) 0.133(4) 0.057(2) 0.083(3) -0.014(2) -0.093(3) 0.017(2)
C(20) 0.108(3) 0.054(2) 0.085(3) 0.010(2) -0.085(3) -0.001(2)
C(21) 0.073(2) 0.048(2) 0.061(2) 0.010(1) -0.054(2) -0.005(1)
C(22) 0.217(6) 0.132(4) 0.116(4) 0.046(4) -0.149(5) -0.035(3)
C(23) 0.075(4) 0.268(7) 0.129(5) 0.002(4) -0.040(4) -0.104(5)
C(24) 0.210(6) 0.126(4) 0.104(4) 0.090(4) -0.120(4) -0.041(3)
C(25) 0.092(3) 0.098(3) 0.126(4) 0.015(2) -0.096(3) -0.019(3)
C(26) 0.082(2) 0.067(2) 0.067(2) -0.012(2) -0.061(2) -0.002(2)
C(27) 0.069(3) 0.124(3) 0.064(2) -0.025(2) -0.047(2) -0.001(2)

loop_
_atom_type_symbol
_atom_type_description
_atom_type_scat_dispersion_real
_atom_type_scat_dispersion_imag
_atom_type_scat_source
C C 0.003 0.002
;
International Tables for Crystallography
(1992, Vol. C, Tables 4.2.6.8 and 6.1.1.4)
;
H H 0.000 0.000
;
International Tables for Crystallography
(1992, Vol. C, Table 6.1.1.4)
;
Si Si 0.082 0.070
;
International Tables for Crystallography
(1992, Vol. C, Tables 4.2.6.8 and 6.1.1.4)
;
O O 0.011 0.006
;
International Tables for Crystallography
(1992, Vol. C, Tables 4.2.6.8 and 6.1.1.4)
;

loop_
_geom_angle_atom_site_label_1
_geom_angle_atom_site_label_2
_geom_angle_atom_site_label_3
_geom_angle
O(1) Si(1) Si(2) 102.2(1)
C(1) Si(1) Si(2) 124.84(8)
C(5) Si(1) Si(2) 108.7(1)
Si(1) Si(2) C(22) 108.0(2)
Si(1) Si(2) C(24) 107.2(1)
Si(1) Si(2) C(23) 120.2(2)
Si(1) O(1) Si(4) 147.1(3)
C(1) Si(1) O(1) 109.1(2)
C(5) Si(1) O(1) 105.8(2)
Si(1) C(1) Si(3) 111.1(2)
Si(1) C(1) C(2) 103.1(2)
C(5) Si(1) C(1) 104.8(2)
Si(1) C(1) C(6) 114.1(4)
Si(1) C(5) C(4) 118.9(2)
C(24) Si(2) C(22) 105.6(4)
C(23) Si(2) C(22) 105.9(4)
C(24) Si(2) C(23) 109.1(4)
Si(3) C(1) C(2) 106.7(4)
Si(3) C(1) C(6) 112.9(2)
C(25) Si(3) C(1) 113.9(2)
C(26) Si(3) C(1) 111.3(2)
C(27) Si(3) C(1) 115.9(3)
C(26) Si(3) C(25) 104.8(3)
C(27) Si(3) C(25) 103.8(2)
C(27) Si(3) C(26) 106.2(2)
C(28) Si(4) O(1) 107.7(3)
C(29) Si(4) O(1) 111.1(3)
C(30) Si(4) O(1) 109.4(3)
C(29) Si(4) C(28) 109.3(4)
C(30) Si(4) C(28) 110.7(4)
C(30) Si(4) C(29) 108.7(2)
C(1) C(2) C(3) 119.9(3)
C(6) C(1) C(2) 108.0(3)
C(1) C(6) C(7) 112.7(3)
C(1) C(6) C(8) 110.7(3)
C(1) C(6) C(9) 111.6(6)
C(2) C(3) C(4) 123.5(4)
C(2) C(3) C(10) 114.6(2)
C(3) C(4) C(5) 123.4(4)
C(10) C(3) C(4) 121.8(4)
C(3) C(4) C(16) 122.2(3)
C(3) C(10) C(11) 120.4(5)
C(3) C(10) C(15) 121.9(3)
C(16) C(4) C(5) 114.3(2)
C(4) C(16) C(17) 120.5(4)
C(4) C(16) C(21) 121.3(2)
C(8) C(6) C(7) 107.7(6)
C(9) C(6) C(7) 105.1(4)
C(9) C(6) C(8) 108.8(2)
C(15) C(10) C(11) 117.7(4)
C(10) C(11) C(12) 120.3(6)
C(10) C(15) C(14) 121.1(4)
C(11) C(12) C(13) 121.0(4)
C(12) C(13) C(14) 120.2(5)
C(13) C(14) C(15) 119.7(7)
C(21) C(16) C(17) 118.1(4)
C(16) C(17) C(18) 121.4(5)
C(16) C(21) C(20) 120.7(3)
C(17) C(18) C(19) 119.2(3)
C(18) C(19) C(20) 121.1(5)
C(19) C(20) C(21) 119.4(6)
Si(1) C(5) H(3) 107.1821
Si(1) C(5) H(4) 107.0230
Si(2) C(22) H(26) 109.4592
Si(2) C(22) H(24) 108.6966
Si(2) C(22) H(25) 109.2741
Si(2) C(23) H(27) 107.3618
Si(2) C(23) H(28) 109.6969
Si(2) C(23) H(29) 112.2364
Si(2) C(24) H(31) 109.1865
Si(2) C(24) H(30) 109.6107
Si(2) C(24) H(32) 110.9079
Si(3) C(25) H(34) 109.5212
Si(3) C(25) H(35) 109.4698
Si(3) C(25) H(33) 109.2253
Si(3) C(26) H(36) 109.3770
Si(3) C(26) H(37) 109.6902
Si(3) C(26) H(38) 109.5997
Si(3) C(27) H(39) 109.2912
Si(3) C(27) H(40) 109.6372
Si(3) C(27) H(41) 109.5187
Si(4) C(28) H(42) 109.1666
Si(4) C(28) H(43) 109.0095
Si(4) C(28) H(44) 110.2257
Si(4) C(29) H(45) 109.8745
Si(4) C(29) H(46) 109.2924
Si(4) C(29) H(47) 108.5567
Si(4) C(30) H(50) 109.5851
Si(4) C(30) H(48) 109.5158
Si(4) C(30) H(49) 110.0878
C(1) C(2) H(1) 106.8539
C(1) C(2) H(2) 106.8099
H(1) C(2) C(3) 106.6035
H(2) C(2) C(3) 106.9464
H(2) C(2) H(1) 109.4662
C(4) C(5) H(3) 107.0811
C(4) C(5) H(4) 107.0217
H(4) C(5) H(3) 109.4574
C(6) C(7) H(5) 109.4293
C(6) C(7) H(7) 109.2718
C(6) C(7) H(6) 108.9548
C(6) C(8) H(8) 109.4818
C(6) C(8) H(10) 108.8790
C(6) C(8) H(9) 109.5616
C(6) C(9) H(11) 108.6115
C(6) C(9) H(13) 109.2310
C(6) C(9) H(12) 109.6343
H(7) C(7) H(5) 109.7036
H(6) C(7) H(5) 109.4683
H(7) C(7) H(6) 109.9958
H(10) C(8) H(8) 109.4751
H(9) C(8) H(8) 109.5045
H(10) C(8) H(9) 109.9235
H(13) C(9) H(11) 109.4780
H(12) C(9) H(11) 110.3606
H(13) C(9) H(12) 109.5040
C(10) C(11) H(14) 119.9273
C(10) C(15) H(18) 119.3179
H(14) C(11) C(12) 119.8159
C(11) C(12) H(15) 119.3109
H(15) C(12) C(13) 119.7052
C(12) C(13) H(16) 119.7307
C(13) C(14) H(17) 119.9837
H(16) C(13) C(14) 120.0654
C(14) C(15) H(18) 119.5325
H(17) C(14) C(15) 120.3437
C(16) C(17) H(19) 119.2138
C(16) C(21) H(23) 119.6604
H(19) C(17) C(18) 119.3892
C(17) C(18) H(20) 120.4843
H(20) C(18) C(19) 120.3599
C(18) C(19) H(21) 119.5068
C(19) C(20) H(22) 120.2214
H(21) C(19) C(20) 119.3620
C(20) C(21) H(23) 119.6168
H(22) C(20) C(21) 120.3342
H(26) C(22) H(24) 109.4817
H(25) C(22) H(24) 109.7307
H(26) C(22) H(25) 110.1745
H(28) C(23) H(27) 109.7227
H(29) C(23) H(27) 109.4813
H(29) C(23) H(28) 108.3248
H(31) C(24) H(30) 108.8416
H(32) C(24) H(30) 108.7866
H(32) C(24) H(31) 109.4759
H(34) C(25) H(33) 109.4731
H(35) C(25) H(33) 109.6700
H(35) C(25) H(34) 109.4678
H(37) C(26) H(36) 109.4731
H(38) C(26) H(36) 109.3971
H(38) C(26) H(37) 109.2899
H(40) C(27) H(39) 109.4182
H(41) C(27) H(39) 109.4857
H(41) C(27) H(40) 109.4761
H(43) C(28) H(42) 109.4735
H(44) C(28) H(42) 109.4767
H(44) C(28) H(43) 109.4727
H(46) C(29) H(45) 109.2465
H(47) C(29) H(45) 109.4712
H(47) C(29) H(46) 110.3873
H(50) C(30) H(48) 109.0275
H(49) C(30) H(48) 109.1372
H(50) C(30) H(49) 109.4679

loop_
_geom_bond_atom_site_label_1
_geom_bond_atom_site_label_2
_geom_bond_distance
Si(1) Si(2) 2.365(1)
Si(1) O(1) 1.650(5)
Si(1) C(1) 1.902(3)
Si(1) C(5) 1.881(5)
Si(2) C(22) 1.89(1)
Si(2) C(23) 1.821(6)
Si(2) C(24) 1.835(6)
Si(3) C(1) 1.930(6)
Si(3) C(25) 1.859(6)
Si(3) C(26) 1.870(5)
Si(3) C(27) 1.882(3)
Si(4) O(1) 1.610(4)
Si(4) C(28) 1.84(1)
Si(4) C(29) 1.846(4)
Si(4) C(30) 1.840(5)
C(1) C(2) 1.558(3)
C(1) C(6) 1.602(8)
C(2) C(3) 1.525(6)
C(3) C(4) 1.340(3)
C(3) C(10) 1.492(5)
C(4) C(5) 1.509(5)
C(4) C(16) 1.499(5)
C(6) C(7) 1.55(1)
C(6) C(8) 1.529(5)
C(6) C(9) 1.546(5)
C(10) C(11) 1.385(5)
C(10) C(15) 1.386(9)
C(11) C(12) 1.377(6)
C(12) C(13) 1.35(1)
C(13) C(14) 1.362(7)
C(14) C(15) 1.379(6)
C(16) C(17) 1.373(4)
C(16) C(21) 1.382(7)
C(17) C(18) 1.371(6)
C(18) C(19) 1.37(1)
C(19) C(20) 1.348(5)
C(20) C(21) 1.387(7)
C(2) H(1) 0.9500
C(2) H(2) 0.9500
C(5) H(3) 0.9500
C(5) H(4) 0.9499
C(7) H(5) 0.9499
C(7) H(6) 0.9501
C(7) H(7) 0.9501
C(8) H(8) 0.9500
C(8) H(9) 0.9500
C(8) H(10) 0.9500
C(9) H(11) 0.9499
C(9) H(12) 0.9499
C(9) H(13) 0.9500
C(11) H(14) 0.9501
C(12) H(15) 0.9499
C(13) H(16) 0.9500
C(14) H(17) 0.9500
C(15) H(18) 0.9500
C(17) H(19) 0.9500
C(18) H(20) 0.9500
C(19) H(21) 0.9501
C(20) H(22) 0.9500
C(21) H(23) 0.9500
C(22) H(24) 0.9500
C(22) H(25) 0.9500
C(22) H(26) 0.9499
C(23) H(27) 0.9499
C(23) H(28) 0.9499
C(23) H(29) 0.9500
C(24) H(30) 0.9500
C(24) H(31) 0.9501
C(24) H(32) 0.9501
C(25) H(33) 0.9499
C(25) H(34) 0.9500
C(25) H(35) 0.9501
C(26) H(36) 0.9500
C(26) H(37) 0.9501
C(26) H(38) 0.9500
C(27) H(39) 0.9501
C(27) H(40) 0.9501
C(27) H(41) 0.9499
C(28) H(42) 0.9500
C(28) H(43) 0.9500
C(28) H(44) 0.9501
C(29) H(45) 0.9501
C(29) H(46) 0.9501
C(29) H(47) 0.9500
C(30) H(48) 0.9501
C(30) H(49) 0.9500
C(30) H(50) 0.9500

loop_
_geom_contact_atom_site_label_1
_geom_contact_atom_site_label_2
_geom_contact_distance
_geom_contact_site_symmetry_2
Si(1) Si(3) 3.160(2) .
Si(1) Si(4) 3.127(3) .
Si(1) C(2) 2.719(3) .
Si(1) C(3) 3.201(4) .
Si(1) C(4) 2.925(4) .
Si(1) C(6) 2.945(3) .
Si(1) C(7) 3.497(6) .
Si(1) C(8) 3.227(4) .
Si(1) C(22) 3.455(7) .
Si(1) C(24) 3.396(5) .
Si(1) C(25) 3.459(9) .
Si(2) O(1) 3.157(3) .
Si(2) C(5) 3.462(3) .
Si(3) C(2) 2.808(4) .
Si(3) C(3) 3.290(2) .
Si(3) C(6) 2.950(8) .
Si(3) C(8) 3.537(8) .
Si(3) C(9) 3.174(7) .
O(1) C(1) 2.898(6) .
O(1) C(2) 3.297(6) .
O(1) C(5) 2.819(8) .
O(1) C(6) 3.332(4) .
O(1) C(7) 3.129(4) .
O(1) C(8) 3.593(4) .
O(1) C(22) 3.356(4) .
O(1) C(28) 2.79(1) .
O(1) C(29) 2.853(5) .
O(1) C(30) 2.818(5) .
C(1) C(3) 2.669(5) .
C(1) C(4) 3.191(5) .
C(1) C(5) 2.998(4) .
C(1) C(7) 2.62(1) .
C(1) C(8) 2.576(7) .
C(1) C(9) 2.604(4) .
C(1) C(25) 3.18(1) .
C(1) C(26) 3.137(8) .
C(1) C(27) 3.232(6) .
C(2) C(4) 2.525(5) .
C(2) C(5) 3.021(4) .
C(2) C(6) 2.558(6) .
C(2) C(7) 2.89(1) .
C(2) C(9) 3.186(4) .
C(2) C(10) 2.539(7) .
C(2) C(11) 2.991(5) .
C(2) C(26) 3.196(8) .
C(3) C(5) 2.510(4) .
C(3) C(11) 2.496(3) .
C(3) C(15) 2.516(8) .
C(3) C(16) 2.486(5) .
C(3) C(17) 3.093(4) .
C(3) C(25) 3.575(6) .
C(3) C(26) 3.447(5) .
C(4) C(10) 2.475(4) .
C(4) C(15) 3.090(6) .
C(4) C(17) 2.494(4) .
C(4) C(21) 2.511(7) .
C(4) C(25) 3.414(6) .
C(5) C(16) 2.527(6) .
C(5) C(21) 3.059(8) .
C(5) C(24) 3.556(5) .
C(5) C(25) 3.251(8) .
C(6) C(27) 3.518(9) .
C(7) C(8) 2.482(6) .
C(7) C(9) 2.46(1) .
C(8) C(9) 2.500(6) .
C(8) C(27) 3.41(1) .
C(9) C(26) 3.47(1) .
C(9) C(27) 3.449(9) .
C(10) C(12) 2.395(3) .
C(10) C(13) 2.770(6) .
C(10) C(14) 2.408(9) .
C(10) C(16) 2.931(3) .
C(10) C(17) 3.098(3) .
C(10) C(26) 3.579(4) .
C(11) C(13) 2.37(1) .
C(11) C(14) 2.74(1) .
C(11) C(15) 2.372(9) .
C(12) C(14) 2.35(1) .
C(12) C(15) 2.724(6) .
C(12) C(23) 3.588(9) 65401
C(13) C(15) 2.369(4) .
C(15) C(16) 3.069(5) .
C(15) C(17) 3.301(6) .
C(16) C(18) 2.393(4) .
C(16) C(19) 2.755(7) .
C(16) C(20) 2.407(8) .
C(17) C(19) 2.366(9) .
C(17) C(20) 2.738(9) .
C(17) C(21) 2.363(6) .
C(18) C(20) 2.370(8) .
C(18) C(21) 2.740(4) .
C(19) C(21) 2.362(4) .
C(22) C(23) 2.96(1) .
C(22) C(24) 2.97(1) .
C(23) C(24) 2.978(7) .
C(25) C(26) 2.954(5) .
C(25) C(27) 2.944(7) .
C(26) C(27) 3.001(5) .
C(28) C(29) 3.00(1) .
C(28) C(30) 3.03(1) .
C(29) C(30) 2.994(6) .
Si(1) H(1) 2.7950 .
Si(1) H(2) 3.5721 .
Si(1) H(3) 2.3442 .
Si(1) H(4) 2.3422 .
Si(1) H(5) 3.0215 .
Si(1) H(8) 3.1199 .
Si(1) H(10) 3.0438 .
Si(1) H(26) 3.3152 .
Si(1) H(27) 3.5664 .
Si(1) H(31) 3.2476 .
Si(1) H(34) 3.5196 .
Si(1) H(35) 3.1286 .
Si(1) H(50) 3.5714 .
Si(2) H(3) 3.3246 .
Si(2) H(8) 3.5459 .
Si(2) H(10) 3.2621 .
Si(2) H(24) 2.3731 .
Si(2) H(25) 2.3803 .
Si(2) H(26) 2.3825 .
Si(2) H(27) 2.2919 .
Si(2) H(28) 2.3209 .
Si(2) H(29) 2.3516 .
Si(2) H(30) 2.3324 .
Si(2) H(31) 2.3273 .
Si(2) H(32) 2.3483 .
Si(3) H(2) 2.9094 .
Si(3) H(10) 3.0743 .
Si(3) H(11) 2.9414 .
Si(3) H(13) 3.0825 .
Si(3) H(33) 2.3501 .
Si(3) H(34) 2.3539 .
Si(3) H(35) 2.3533 .
Si(3) H(36) 2.3621 .
Si(3) H(37) 2.3660 .
Si(3) H(38) 2.3648 .
Si(3) H(39) 2.3721 .
Si(3) H(40) 2.3764 .
Si(3) H(41) 2.3748 .
Si(4) H(4) 3.1707 .
Si(4) H(5) 3.1695 .
Si(4) H(26) 3.3774 .
Si(4) H(42) 2.3289 .
Si(4) H(43) 2.3269 .
Si(4) H(44) 2.3419 .
Si(4) H(45) 2.3459 .
Si(4) H(46) 2.3388 .
Si(4) H(47) 2.3296 .
Si(4) H(48) 2.3357 .
Si(4) H(49) 2.3427 .
Si(4) H(50) 2.3365 .
O(1) H(1) 2.8572 .
O(1) H(3) 3.5362 .
O(1) H(4) 2.7536 .
O(1) H(5) 2.3447 .
O(1) H(7) 3.5362 .
O(1) H(8) 3.1083 .
O(1) H(26) 2.7821 .
O(1) H(42) 3.1847 .
O(1) H(43) 3.5351 .
O(1) H(44) 2.7976 .
O(1) H(45) 3.2524 .
O(1) H(46) 3.5942 .
O(1) H(47) 2.8593 .
O(1) H(48) 3.5650 .
O(1) H(49) 3.2239 .
O(1) H(50) 2.8309 .
C(1) H(1) 2.0467 .
C(1) H(2) 2.0462 .
C(1) H(3) 3.4364 .
C(1) H(5) 2.6126 .
C(1) H(6) 3.0207 .
C(1) H(7) 3.3776 .
C(1) H(8) 2.9743 .
C(1) H(9) 3.3467 .
C(1) H(10) 2.5482 .
C(1) H(11) 2.5792 .
C(1) H(12) 3.3713 .
C(1) H(13) 2.9997 .
C(1) H(34) 3.5591 .
C(1) H(35) 3.1528 .
C(1) H(36) 3.0952 .
C(1) H(37) 3.5186 .
C(1) H(41) 3.2230 .
C(2) H(5) 2.7155 .
C(2) H(6) 2.8804 .
C(2) H(11) 2.7733 .
C(2) H(14) 2.7440 .
C(2) H(35) 3.5227 .
C(2) H(36) 2.9462 .
C(2) H(37) 3.2664 .
C(2) H(50) 3.4173 .
C(3) H(1) 2.0135 .
C(3) H(2) 2.0177 .
C(3) H(3) 3.0700 .
C(3) H(4) 3.0984 .
C(3) H(14) 2.6540 .
C(3) H(18) 2.6750 .
C(3) H(19) 2.9051 .
C(3) H(35) 2.9952 .
C(3) H(36) 3.4627 .
C(3) H(37) 3.0891 .
C(3) H(50) 3.2741 .
C(4) H(1) 2.8329 .
C(4) H(2) 3.2412 .
C(4) H(3) 2.0056 .
C(4) H(4) 2.0049 .
C(4) H(18) 2.9152 .
C(4) H(19) 2.6390 .
C(4) H(23) 2.6695 .
C(4) H(35) 2.5836 .
C(4) H(50) 3.0659 .
C(5) H(1) 3.2043 .
C(5) H(23) 2.8846 .
C(5) H(31) 2.9310 .
C(5) H(34) 3.5117 .
C(5) H(35) 2.4718 .
C(5) H(50) 3.1567 .
C(6) H(1) 2.6750 .
C(6) H(2) 2.6648 .
C(6) H(5) 2.0667 .
C(6) H(6) 2.0612 .
C(6) H(7) 2.0649 .
C(6) H(8) 2.0513 .
C(6) H(9) 2.0522 .
C(6) H(10) 2.0442 .
C(6) H(11) 2.0563 .
C(6) H(12) 2.0684 .
C(6) H(13) 2.0637 .
C(6) H(36) 3.5869 .
C(6) H(41) 3.2974 .
C(7) H(1) 2.4847 .
C(7) H(2) 3.0257 .
C(7) H(8) 2.4781 .
C(7) H(9) 2.8564 .
C(7) H(10) 3.2658 .
C(7) H(11) 2.8698 .
C(7) H(12) 2.4118 .
C(7) H(13) 3.2283 .
C(7) H(44) 3.4567 .
C(8) H(5) 2.9115 .
C(8) H(6) 3.2414 .
C(8) H(7) 2.4491 .
C(8) H(11) 3.2700 .
C(8) H(12) 2.8842 .
C(8) H(13) 2.4995 .
C(8) H(24) 3.5412 .
C(8) H(27) 3.2480 .
C(8) H(40) 3.5921 .
C(8) H(41) 2.8060 .
C(9) H(1) 3.4924 .
C(9) H(2) 2.7983 .
C(9) H(5) 3.2406 .
C(9) H(6) 2.4175 .
C(9) H(7) 2.8460 .
C(9) H(8) 3.2623 .
C(9) H(9) 2.4722 .
C(9) H(10) 2.9212 .
C(9) H(15) 3.3543 44504
C(9) H(36) 2.9135 .
C(9) H(40) 3.1298 .
C(9) H(41) 3.4906 .
C(10) H(1) 2.9888 .
C(10) H(2) 2.4867 .
C(10) H(14) 2.0330 .
C(10) H(15) 3.2479 .
C(10) H(17) 3.2649 .
C(10) H(18) 2.0281 .
C(10) H(19) 2.8199 .
C(10) H(36) 3.4798 .
C(10) H(37) 2.9853 .
C(11) H(1) 3.1611 .
C(11) H(2) 2.6688 .
C(11) H(13) 3.4849 54404
C(11) H(15) 2.0197 .
C(11) H(16) 3.2285 .
C(11) H(18) 3.2318 .
C(11) H(19) 3.2519 .
C(11) H(28) 3.3741 65401
C(11) H(29) 3.4783 65401
C(11) H(40) 3.5132 54404
C(12) H(13) 3.5047 54404
C(12) H(14) 2.0248 .
C(12) H(16) 1.9994 .
C(12) H(17) 3.2072 .
C(12) H(27) 3.2990 65401
C(12) H(29) 3.2533 65401
C(12) H(36) 3.4962 54404
C(12) H(38) 3.3044 54404
C(12) H(39) 3.2554 65401
C(12) H(40) 3.4846 54404
C(12) H(41) 3.5150 65401
C(13) H(14) 3.2251 .
C(13) H(15) 1.9991 .
C(13) H(17) 2.0122 .
C(13) H(17) 3.3801 65503
C(13) H(18) 3.2241 .
C(13) H(22) 3.1823 54502
C(13) H(38) 3.2854 54404
C(13) H(39) 3.4311 65401
C(14) H(15) 3.2072 .
C(14) H(16) 2.0131 .
C(14) H(17) 3.4603 65503
C(14) H(18) 2.0238 .
C(14) H(22) 3.1782 54502
C(15) H(14) 3.2358 .
C(15) H(16) 3.2300 .
C(15) H(17) 2.0317 .
C(15) H(19) 3.3406 .
C(15) H(37) 2.8700 .
C(16) H(3) 2.7216 .
C(16) H(4) 2.6406 .
C(16) H(18) 2.7872 .
C(16) H(19) 2.0155 .
C(16) H(20) 3.2494 .
C(16) H(22) 3.2635 .
C(16) H(23) 2.0275 .
C(16) H(35) 3.3905 .
C(17) H(4) 3.5019 .
C(17) H(18) 3.3331 .
C(17) H(20) 2.0254 .
C(17) H(21) 3.2237 .
C(17) H(23) 3.2242 .
C(17) H(31) 3.3005 55404
C(17) H(50) 3.5990 .
C(18) H(16) 3.2014 65503
C(18) H(19) 2.0148 .
C(18) H(21) 2.0186 .
C(18) H(22) 3.2275 .
C(18) H(23) 3.3103 55404
C(18) H(31) 3.0007 55404
C(19) H(16) 3.1232 65503
C(19) H(19) 3.2234 .
C(19) H(20) 2.0269 .
C(19) H(22) 2.0018 .
C(19) H(23) 3.2159 .
C(19) H(23) 3.3023 55404
C(19) H(31) 3.2916 55404
C(19) H(37) 3.5272 55502
C(19) H(38) 3.4817 55502
C(20) H(20) 3.2246 .
C(20) H(20) 3.3302 45504
C(20) H(21) 1.9935 .
C(20) H(23) 2.0319 .
C(21) H(3) 2.8107 .
C(21) H(4) 3.1718 .
C(21) H(18) 3.1798 .
C(21) H(19) 3.2229 .
C(21) H(20) 3.0722 45504
C(21) H(21) 3.2204 .
C(21) H(21) 3.5102 45504
C(21) H(22) 2.0390 .
C(21) H(35) 3.3840 .
C(22) H(8) 3.3664 .
C(22) H(27) 3.3199 .
C(22) H(28) 2.8862 .
C(22) H(30) 3.3888 .
C(22) H(32) 2.8949 .
C(22) H(45) 3.4893 45504
C(22) H(47) 3.3954 .
C(23) H(10) 3.1191 .
C(23) H(24) 2.9522 .
C(23) H(25) 3.2600 .
C(23) H(30) 2.8980 .
C(23) H(31) 3.4433 .
C(23) H(34) 3.3028 .
C(23) H(41) 3.1112 .
C(24) H(3) 3.1529 .
C(24) H(4) 3.5253 .
C(24) H(25) 2.9386 .
C(24) H(26) 3.3090 .
C(24) H(28) 3.3184 .
C(24) H(29) 3.0081 .
C(24) H(45) 3.2252 45504
C(24) H(47) 3.4128 .
C(25) H(3) 2.7753 .
C(25) H(37) 2.9078 .
C(25) H(38) 3.3037 .
C(25) H(39) 2.8413 .
C(25) H(41) 3.3723 .
C(26) H(2) 2.7824 .
C(26) H(11) 2.7910 .
C(26) H(13) 3.4564 .
C(26) H(15) 3.3930 44504
C(26) H(21) 3.0372 54502
C(26) H(33) 2.8704 .
C(26) H(35) 3.3468 .
C(26) H(39) 3.3455 .
C(26) H(40) 2.9623 .
C(27) H(10) 2.7241 .
C(27) H(11) 3.5742 .
C(27) H(13) 2.8441 .
C(27) H(27) 2.9988 .
C(27) H(33) 3.2554 .
C(27) H(34) 2.9026 .
C(27) H(36) 3.4348 .
C(27) H(36) 3.3713 44504
C(27) H(38) 2.9086 .
C(28) H(5) 3.3969 .
C(28) H(46) 2.9719 .
C(28) H(47) 3.3645 .
C(28) H(48) 3.4224 .
C(28) H(49) 2.9978 .
C(29) H(4) 3.2166 .
C(29) H(25) 3.1300 55404
C(29) H(26) 3.4201 .
C(29) H(32) 3.5870 .
C(29) H(32) 3.5907 55404
C(29) H(42) 2.9589 .
C(29) H(43) 3.3757 .
C(29) H(48) 2.9428 .
C(29) H(50) 3.3865 .
C(30) H(1) 3.2842 .
C(30) H(4) 3.3244 .
C(30) H(5) 3.5584 .
C(30) H(32) 3.4230 55404
C(30) H(43) 2.9884 .
C(30) H(44) 3.4167 .
C(30) H(45) 2.9618 .
C(30) H(46) 3.3663 .
H(13) C(11) 3.4849 44504
H(13) C(12) 3.5047 44504
H(14) C(23) 3.5410 65401
H(15) C(9) 3.3543 54404
H(15) C(23) 3.3479 65401
H(15) C(26) 3.3930 54404
H(15) C(27) 3.0153 65401
H(16) C(18) 3.2014 65503
H(16) C(19) 3.1232 65503
H(17) C(13) 3.3801 65503
H(17) C(14) 3.4603 65503
H(20) C(20) 3.3302 55404
H(20) C(21) 3.0722 55404
H(21) C(21) 3.5102 55404
H(21) C(26) 3.0372 55502
H(22) C(13) 3.1823 55502
H(22) C(14) 3.1782 55502
H(23) C(18) 3.3103 45504
H(23) C(19) 3.3023 45504
H(25) C(29) 3.1300 45504
H(31) C(17) 3.3005 45504
H(31) C(18) 3.0007 45504
H(31) C(19) 3.2916 45504
H(32) C(29) 3.5907 45504
H(32) C(30) 3.4230 45504
H(36) C(12) 3.4962 44504
H(36) C(27) 3.3713 54404
H(37) C(19) 3.5272 54502
H(38) C(12) 3.3044 44504
H(38) C(13) 3.2854 44504
H(38) C(19) 3.4817 54502
H(40) C(11) 3.5132 44504
H(40) C(12) 3.4846 44504
H(45) C(22) 3.4893 55404
H(45) C(24) 3.2252 55404

loop_
_geom_torsion_atom_site_label_1
_geom_torsion_atom_site_label_2
_geom_torsion_atom_site_label_3
_geom_torsion_atom_site_label_4
_geom_torsion
O(1) Si(1) Si(2) C(22) -19.9(2)
O(1) Si(1) Si(2) C(23) -141.3(4)
O(1) Si(1) Si(2) C(24) 93.5(4)
C(1) Si(1) Si(2) C(22) 104.2(2)
C(1) Si(1) Si(2) C(23) -17.3(4)
C(1) Si(1) Si(2) C(24) -142.5(4)
C(5) Si(1) Si(2) C(22) -131.4(2)
C(5) Si(1) Si(2) C(23) 107.1(4)
C(5) Si(1) Si(2) C(24) -18.1(4)
Si(2) Si(1) O(1) Si(4) -100.2(3)
C(1) Si(1) O(1) Si(4) 125.8(2)
C(5) Si(1) O(1) Si(4) 13.5(3)
Si(2) Si(1) C(1) Si(3) 55.9(3)
Si(2) Si(1) C(1) C(2) 169.9(3)
Si(2) Si(1) C(1) C(6) -73.1(3)
O(1) Si(1) C(1) Si(3) 176.9(1)
O(1) Si(1) C(1) C(2) -69.1(4)
O(1) Si(1) C(1) C(6) 47.8(2)
C(5) Si(1) C(1) Si(3) -70.1(1)
C(5) Si(1) C(1) C(2) 43.9(4)
C(5) Si(1) C(1) C(6) 160.8(2)
Si(2) Si(1) C(5) C(4) -156.8(3)
O(1) Si(1) C(5) C(4) 94.1(4)
C(1) Si(1) C(5) C(4) -21.2(4)
C(25) Si(3) C(1) Si(1) 25.9(2)
C(25) Si(3) C(1) C(2) -85.8(2)
C(25) Si(3) C(1) C(6) 155.6(2)
C(26) Si(3) C(1) Si(1) 144.1(1)
C(26) Si(3) C(1) C(2) 32.4(2)
C(26) Si(3) C(1) C(6) -86.2(2)
C(27) Si(3) C(1) Si(1) -94.4(2)
C(27) Si(3) C(1) C(2) 153.8(2)
C(27) Si(3) C(1) C(6) 35.3(2)
C(28) Si(4) O(1) Si(1) 173.6(2)
C(29) Si(4) O(1) Si(1) 53.9(3)
C(30) Si(4) O(1) Si(1) -66.0(3)
Si(1) C(1) C(2) C(3) -59.3(5)
Si(3) C(1) C(2) C(3) 57.9(4)
C(6) C(1) C(2) C(3) 179.6(4)
Si(1) C(1) C(6) C(7) -70.3(3)
Si(1) C(1) C(6) C(8) 50.3(5)
Si(1) C(1) C(6) C(9) 171.7(3)
Si(3) C(1) C(6) C(7) 161.6(3)
Si(3) C(1) C(6) C(8) -77.8(5)
Si(3) C(1) C(6) C(9) 43.6(3)
C(2) C(1) C(6) C(7) 43.8(5)
C(2) C(1) C(6) C(8) 164.4(4)
C(2) C(1) C(6) C(9) -74.2(4)
C(1) C(2) C(3) C(4) 45.0(6)
C(1) C(2) C(3) C(10) -138.9(4)
C(2) C(3) C(4) C(5) -10.2(7)
C(2) C(3) C(4) C(16) 166.8(4)
C(10) C(3) C(4) C(5) 174.0(4)
C(10) C(3) C(4) C(16) -9.1(7)
C(2) C(3) C(10) C(11) -43.6(4)
C(2) C(3) C(10) C(15) 133.5(3)
C(4) C(3) C(10) C(11) 132.6(4)
C(4) C(3) C(10) C(15) -50.3(5)
C(3) C(4) C(5) Si(1) 3.1(7)
C(16) C(4) C(5) Si(1) -174.0(4)
C(3) C(4) C(16) C(17) -53.8(7)
C(3) C(4) C(16) C(21) 130.3(5)
C(5) C(4) C(16) C(17) 123.4(5)
C(5) C(4) C(16) C(21) -52.5(7)
C(3) C(10) C(11) C(12) 178.8(2)
C(15) C(10) C(11) C(12) 1.6(4)
C(3) C(10) C(15) C(14) -178.8(2)
C(11) C(10) C(15) C(14) -1.6(4)
C(10) C(11) C(12) C(13) -0.5(5)
C(11) C(12) C(13) C(14) -0.6(5)
C(12) C(13) C(14) C(15) 0.5(5)
C(13) C(14) C(15) C(10) 0.6(4)
C(4) C(16) C(17) C(18) -176.5(5)
C(21) C(16) C(17) C(18) -0.5(8)
C(4) C(16) C(21) C(20) 177.2(5)
C(17) C(16) C(21) C(20) 1.1(8)
C(16) C(17) C(18) C(19) -0.5(9)
C(17) C(18) C(19) C(20) 0(1)
C(18) C(19) C(20) C(21) -0.2(8)
C(19) C(20) C(21) C(16) -0.8(9)
